data_2206394
loop_
_publ_author_name
'Jun Wan'
'Chun-Li Li'
'Xue-Mei Li'
'Shi-Ying Wang'
'Shu-Sheng Zhang'

_publ_section_title
;
 1-(4-Methylphenyl)-3-(1<i>H</i>-1,2,4-triazol-1-yl)propan-1-one
;
_journal_issue 8
_journal_name_full 'Acta Crystallographica Section E'
_journal_page_first o2391
_journal_page_last o2392
_journal_paper_doi 10.1107/S1600536805020568
_journal_volume 61
_journal_year 2005
_chemical_formula_iupac 'C12 H13 N3 O'
_chemical_formula_moiety 'C12 H13 N3 O'
_chemical_formula_sum 'C12 H13 N3 O'
_chemical_formula_weight 215.25
_chemical_name_systematic
;
1-(4-Methylphenyl)-3-(1H-1,2,4-triazol-1-yl)propan-1-one
;
_space_group_IT_number 29
_symmetry_cell_setting orthorhombic
_symmetry_space_group_name_Hall 'P 2c -2ac'
_symmetry_space_group_name_H-M 'P c a 21'
_atom_sites_solution_hydrogens geom
_atom_sites_solution_primary direct
_atom_sites_solution_secondary difmap
_audit_creation_method SHELXL97
_cell_angle_alpha 90.00
_cell_angle_beta 90.00
_cell_angle_gamma 90.00
_cell_formula_units_Z 4
_cell_length_a 10.943(4)
_cell_length_b 13.777(5)
_cell_length_c 7.514(3)
_cell_measurement_reflns_used 2634
_cell_measurement_temperature 293(2)
_cell_measurement_theta_max 25.2
_cell_measurement_theta_min 2.4
_cell_volume 1132.8(7)
_computing_cell_refinement 'SAINT (Siemens, 1996)'
_computing_data_collection 'SMART (Siemens, 1996)'
_computing_data_reduction SAINT
_computing_molecular_graphics SHELXTL
_computing_publication_material 'SHELXTL, PARST (Nardelli, 1995) and PLATON (Spek, 2003)'
_computing_structure_refinement SHELXTL
_computing_structure_solution 'SHELXTL (Sheldrick, 1997)'
_diffrn_ambient_temperature 293(2)
_diffrn_detector_area_resol_mean 8.33
_diffrn_measured_fraction_theta_full 0.993
_diffrn_measured_fraction_theta_max 0.993
_diffrn_measurement_device_type 'Siemens SMART 1000 CCD area-detector'
_diffrn_measurement_method \w
_diffrn_radiation_monochromator graphite
_diffrn_radiation_source 'fine-focus sealed tube'
_diffrn_radiation_type MoK\a
_diffrn_radiation_wavelength 0.71073
_diffrn_reflns_av_R_equivalents 0.0227
_diffrn_reflns_av_sigmaI/netI 0.0325
_diffrn_reflns_limit_h_max 13
_diffrn_reflns_limit_h_min -12
_diffrn_reflns_limit_k_max 16
_diffrn_reflns_limit_k_min -13
_diffrn_reflns_limit_l_max 8
_diffrn_reflns_limit_l_min -9
_diffrn_reflns_number 5789
_diffrn_reflns_theta_full 26.16
_diffrn_reflns_theta_max 26.16
_diffrn_reflns_theta_min 1.48
_diffrn_standards_number 0
_exptl_absorpt_coefficient_mu 0.084
_exptl_absorpt_correction_T_max 0.9900
_exptl_absorpt_correction_T_min 0.9633
_exptl_absorpt_correction_type multi-scan
_exptl_absorpt_process_details '(SADABS; Sheldrick, 1996)'
_exptl_crystal_colour colourless
_exptl_crystal_density_diffrn 1.262
_exptl_crystal_density_method 'not measured'
_exptl_crystal_description block
_exptl_crystal_F_000 456
_exptl_crystal_size_max 0.45
_exptl_crystal_size_mid 0.26
_exptl_crystal_size_min 0.12
_refine_diff_density_max 0.128
_refine_diff_density_min -0.127
_refine_ls_extinction_coef 0.024(4)
_refine_ls_extinction_expression Fc^*^=kFc[1+0.001xFc^2^\l^3^/sin(2\q)]^-1/4^
_refine_ls_extinction_method 'SHELXTL (Sheldrick, 1997)'
_refine_ls_goodness_of_fit_ref 1.139
_refine_ls_hydrogen_treatment constr
_refine_ls_matrix_type full
_refine_ls_number_parameters 146
_refine_ls_number_reflns 1220
_refine_ls_number_restraints 1
_refine_ls_restrained_S_all 1.138
_refine_ls_R_factor_all 0.0581
_refine_ls_R_factor_gt 0.0368
_refine_ls_shift/su_max 0.000
_refine_ls_shift/su_mean 0.000
_refine_ls_structure_factor_coef Fsqd
_refine_ls_weighting_details 'calc w = 1/[\s^2^(Fo^2^)+(0.0611P)^2^+0.0695P] where P = (Fo^2^+2Fc^2^)/3'
_refine_ls_weighting_scheme calc
_refine_ls_wR_factor_gt 0.1041
_refine_ls_wR_factor_ref 0.1075
_reflns_number_gt 1067
_reflns_number_total 1220
_reflns_threshold_expression I>2\s(I)
_cod_data_source_file cv6538.cif
_cod_data_source_block I
_cod_depositor_comments
;
The following automatic conversions were performed:
'_symmetry_cell_setting' value 'Orthorhombic' changed to 'orthorhombic'
according to '/home/saulius/struct/CIF-dictionaries/cif_core.dic'
dictionary named 'cif_core.dic' version 2.4.1 from 2010-06-29.

Automatic conversion script
Id: cif_fix_enum 1527 2010-12-29 10:47:43Z saulius 

The following automatic conversions were performed:

'_symmetry_cell_setting' value 'Orthorhombic' changed to
'orthorhombic' according to
/home/saulius/struct/CIF-dictionaries/cif_core.dic dictionary named
'cif_core.dic' version 2.4.1 from 2010-06-29.

Automatic conversion script
Id: cif_fix_values 1715 2011-07-08 13:25:40Z adriana 
;
_cod_database_code 2206394
_cod_database_fobs_code 2206394

loop_
_symmetry_equiv_pos_as_xyz
'x, y, z'
'-x, -y, z+1/2'
'x+1/2, -y, z'
'-x+1/2, y, z+1/2'

loop_
_atom_site_label
_atom_site_fract_x
_atom_site_fract_y
_atom_site_fract_z
_atom_site_U_iso_or_equiv
_atom_site_adp_type
_atom_site_calc_flag
_atom_site_refinement_flags
_atom_site_occupancy
_atom_site_type_symbol
O1 0.25111(17) 0.17951(12) 0.9516(3) 0.0826(6) Uani d . 1 O
N1 -0.00126(18) 0.38661(13) 0.7827(4) 0.0663(6) Uani d . 1 N
N2 -0.11099(19) 0.37772(16) 0.8631(4) 0.0793(7) Uani d . 1 N
N3 -0.1156(3) 0.49999(19) 0.6675(6) 0.1023(10) Uani d . 1 N
C1 0.0754(3) -0.26747(18) 0.8330(5) 0.0826(9) Uani d . 1 C
H1A -0.0009 -0.2793 0.7739 0.124 Uiso calc R 1 H
H1B 0.0729 -0.2947 0.9505 0.124 Uiso calc R 1 H
H1C 0.1405 -0.2971 0.7666 0.124 Uiso calc R 1 H
C2 0.0972(2) -0.15911(17) 0.8453(4) 0.0588(6) Uani d . 1 C
C3 0.20124(19) -0.12194(17) 0.9247(3) 0.0635(6) Uani d . 1 C
H3B 0.2587 -0.1643 0.9724 0.076 Uiso calc R 1 H
C4 0.22135(18) -0.02311(17) 0.9347(4) 0.0609(6) Uani d . 1 C
H4A 0.2913 0.0002 0.9905 0.073 Uiso calc R 1 H
C5 0.13785(16) 0.04201(16) 0.8618(3) 0.0508(5) Uani d . 1 C
C6 0.03329(17) 0.00474(16) 0.7802(4) 0.0529(5) Uani d . 1 C
H6A -0.0236 0.0468 0.7299 0.063 Uiso calc R 1 H
C7 0.01404(19) -0.09391(16) 0.7737(4) 0.0582(6) Uani d . 1 C
H7A -0.0565 -0.1175 0.7200 0.070 Uiso calc R 1 H
C8 0.16059(18) 0.14850(17) 0.8773(3) 0.0562(5) Uani d . 1 C
C9 0.06767(19) 0.21722(15) 0.8013(4) 0.0609(6) Uani d . 1 C
H9A -0.0111 0.2042 0.8554 0.073 Uiso calc R 1 H
H9B 0.0601 0.2054 0.6745 0.073 Uiso calc R 1 H
C10 0.1003(2) 0.32319(16) 0.8310(5) 0.0704(7) Uani d . 1 C
H10A 0.1211 0.3332 0.9552 0.084 Uiso calc R 1 H
H10B 0.1713 0.3397 0.7599 0.084 Uiso calc R 1 H
C11 -0.1741(3) 0.44761(18) 0.7884(6) 0.0879(10) Uani d . 1 C
H11A -0.2551 0.4597 0.8186 0.105 Uiso calc R 1 H
C12 -0.0064(4) 0.4591(2) 0.6675(6) 0.0917(10) Uani d . 1 C
H12A 0.0584 0.4787 0.5959 0.110 Uiso calc R 1 H

loop_
_atom_site_aniso_label
_atom_site_aniso_U_11
_atom_site_aniso_U_22
_atom_site_aniso_U_33
_atom_site_aniso_U_12
_atom_site_aniso_U_13
_atom_site_aniso_U_23
O1 0.0601(8) 0.0827(10) 0.1050(17) -0.0043(9) -0.0196(11) -0.0146(11)
N1 0.0752(12) 0.0522(9) 0.0716(15) -0.0090(8) -0.0051(12) 0.0015(11)
N2 0.0709(12) 0.0735(13) 0.0934(19) 0.0062(10) 0.0030(13) 0.0156(15)
N3 0.112(2) 0.0702(14) 0.125(3) -0.0095(14) -0.0361(19) 0.0296(18)
C1 0.105(2) 0.0625(13) 0.080(2) 0.0091(13) 0.0083(18) 0.0008(15)
C2 0.0661(12) 0.0619(12) 0.0484(13) 0.0083(10) 0.0107(11) 0.0028(12)
C3 0.0626(12) 0.0738(14) 0.0540(15) 0.0216(11) -0.0015(11) 0.0043(12)
C4 0.0469(11) 0.0815(15) 0.0544(14) 0.0066(9) -0.0032(10) -0.0043(13)
C5 0.0428(9) 0.0663(12) 0.0433(11) 0.0043(8) 0.0020(9) -0.0033(11)
C6 0.0474(10) 0.0597(11) 0.0515(12) 0.0052(8) -0.0029(10) 0.0017(12)
C7 0.0530(11) 0.0662(12) 0.0555(15) -0.0001(9) -0.0043(10) -0.0027(13)
C8 0.0454(9) 0.0709(13) 0.0525(13) -0.0008(9) -0.0001(9) -0.0073(12)
C9 0.0556(11) 0.0607(12) 0.0666(17) -0.0017(9) -0.0032(11) -0.0057(13)
C10 0.0642(12) 0.0643(13) 0.083(2) -0.0067(10) -0.0015(13) -0.0053(14)
C11 0.0868(16) 0.0625(13) 0.114(3) 0.0048(13) -0.020(2) 0.006(2)
C12 0.111(2) 0.0724(16) 0.092(3) -0.0265(16) -0.007(2) 0.0186(19)

loop_
_atom_type_symbol
_atom_type_description
_atom_type_scat_dispersion_real
_atom_type_scat_dispersion_imag
_atom_type_scat_source
C C 0.0033 0.0000 'International Tables Vol C Tables 4.2.6.8 and 6.1.1.4'
H H 0.0000 0.0000 'International Tables Vol C Tables 4.2.6.8 and 6.1.1.4'
N N 0.0061 0.0000 'International Tables Vol C Tables 4.2.6.8 and 6.1.1.4'
O O 0.0106 0.0000 'International Tables Vol C Tables 4.2.6.8 and 6.1.1.4'

loop_
_geom_angle_atom_site_label_1
_geom_angle_atom_site_label_2
_geom_angle_atom_site_label_3
_geom_angle
C12 N1 N2 108.9(3)
C12 N1 C10 130.3(3)
N2 N1 C10 120.8(2)
C11 N2 N1 102.1(3)
C12 N3 C11 101.8(3)
C2 C1 H1A 109.5
C2 C1 H1B 109.5
H1A C1 H1B 109.5
C2 C1 H1C 109.5
H1A C1 H1C 109.5
H1B C1 H1C 109.5
C3 C2 C7 117.9(2)
C3 C2 C1 121.4(2)
C7 C2 C1 120.7(2)
C4 C3 C2 121.3(2)
C4 C3 H3B 119.4
C2 C3 H3B 119.4
C3 C4 C5 120.6(2)
C3 C4 H4A 119.7
C5 C4 H4A 119.7
C4 C5 C6 118.3(2)
C4 C5 C8 119.55(19)
C6 C5 C8 122.17(19)
C7 C6 C5 120.3(2)
C7 C6 H6A 119.9
C5 C6 H6A 119.9
C6 C7 C2 121.7(2)
C6 C7 H7A 119.2
C2 C7 H7A 119.2
O1 C8 C5 121.2(2)
O1 C8 C9 120.3(2)
C5 C8 C9 118.49(18)
C8 C9 C10 113.0(2)
C8 C9 H9A 109.0
C10 C9 H9A 109.0
C8 C9 H9B 109.0
C10 C9 H9B 109.0
H9A C9 H9B 107.8
N1 C10 C9 111.06(19)
N1 C10 H10A 109.4
C9 C10 H10A 109.4
N1 C10 H10B 109.4
C9 C10 H10B 109.4
H10A C10 H10B 108.0
N2 C11 N3 116.1(3)
N2 C11 H11A 122.0
N3 C11 H11A 122.0
N3 C12 N1 111.1(3)
N3 C12 H12A 124.4
N1 C12 H12A 124.4

loop_
_geom_bond_atom_site_label_1
_geom_bond_atom_site_label_2
_geom_bond_distance
_geom_bond_publ_flag
O1 C8 1.215(3) yes
N1 C12 1.323(4) yes
N1 N2 1.350(3) yes
N1 C10 1.460(3) yes
N2 C11 1.311(4) yes
N3 C12 1.321(4) yes
N3 C11 1.325(5) yes
C1 C2 1.515(3) ?
C1 H1A 0.9600 ?
C1 H1B 0.9600 ?
C1 H1C 0.9600 ?
C2 C3 1.384(3) ?
C2 C7 1.388(3) ?
C3 C4 1.381(3) ?
C3 H3B 0.9300 ?
C4 C5 1.393(3) ?
C4 H4A 0.9300 ?
C5 C6 1.396(3) ?
C5 C8 1.493(3) ?
C6 C7 1.376(3) ?
C6 H6A 0.9300 ?
C7 H7A 0.9300 ?
C8 C9 1.502(3) ?
C9 C10 1.520(3) ?
C9 H9A 0.9700 ?
C9 H9B 0.9700 ?
C10 H10A 0.9700 ?
C10 H10B 0.9700 ?
C11 H11A 0.9300 ?
C12 H12A 0.9300 ?

loop_
_geom_hbond_atom_site_label_D
_geom_hbond_atom_site_label_H
_geom_hbond_atom_site_label_A
_geom_hbond_site_symmetry_A
_geom_hbond_distance_DH
_geom_hbond_distance_HA
_geom_hbond_distance_DA
_geom_hbond_angle_DHA
_geom_hbond_publ_flag
C9 H9A N2 1_555 0.97 2.63 2.988(3) 102 yes
C12 H12A Cg1 2_564 0.93 2.67 3.571(3) 135 yes

loop_
_geom_torsion_atom_site_label_1
_geom_torsion_atom_site_label_2
_geom_torsion_atom_site_label_3
_geom_torsion_atom_site_label_4
_geom_torsion
C12 N1 N2 C11 -0.4(3)
C10 N1 N2 C11 178.2(3)
C7 C2 C3 C4 0.7(4)
C1 C2 C3 C4 179.5(3)
C2 C3 C4 C5 -1.1(4)
C3 C4 C5 C6 0.5(4)
C3 C4 C5 C8 178.9(2)
C4 C5 C6 C7 0.4(4)
C8 C5 C6 C7 -177.9(2)
C5 C6 C7 C2 -0.7(4)
C3 C2 C7 C6 0.2(4)
C1 C2 C7 C6 -178.6(3)
C4 C5 C8 O1 0.4(4)
C6 C5 C8 O1 178.7(3)
C4 C5 C8 C9 -178.6(2)
C6 C5 C8 C9 -0.3(4)
O1 C8 C9 C10 -0.7(4)
C5 C8 C9 C10 178.3(2)
C12 N1 C10 C9 -122.9(3)
N2 N1 C10 C9 58.9(4)
C8 C9 C10 N1 -170.4(2)
N1 N2 C11 N3 0.4(4)
C12 N3 C11 N2 -0.2(5)
C11 N3 C12 N1 -0.1(4)
N2 N1 C12 N3 0.3(4)
C10 N1 C12 N3 -178.1(3)

loop_
_cod_related_entry_id
_cod_related_entry_database
_cod_related_entry_code
1 ChemSpider 21129157
